data_4031739
loop_
_publ_author_name
'Gehrold, Andreas C.'
'Bruhn, Torsten'
'Schneider, Heidi'
'Radius, Udo'
'Bringmann, Gerhard'

_publ_section_title
;
 Monomeric Chiral and Achiral Basket-Handle Porphyrins: Synthesis,
 Structural Features, and Arrested Tautomerism.
;
_journal_issue 24
_journal_name_full 'The Journal of organic chemistry'
_journal_page_first 12359
_journal_page_last 12378
_journal_paper_doi 10.1021/acs.joc.5b02259
_journal_volume 80
_journal_year 2015
_chemical_formula_sum 'C50 H46 Cl In N4 O2'
_chemical_formula_weight 885.18
_space_group_crystal_system monoclinic
_space_group_IT_number 15
_space_group_name_Hall '-C 2yc'
_space_group_name_H-M_alt 'C 1 2/c 1'
_symmetry_space_group_name_Hall '-C 2yc'
_symmetry_space_group_name_H-M 'C 1 2/c 1'
_atom_sites_solution_hydrogens geom
_audit_creation_method SHELXL-2014/6
_cell_angle_alpha 90
_cell_angle_beta 120.622(2)
_cell_angle_gamma 90
_cell_formula_units_Z 4
_cell_length_a 21.9867(11)
_cell_length_b 14.2038(7)
_cell_length_c 15.3868(8)
_cell_measurement_reflns_used 9866
_cell_measurement_temperature 100(2)
_cell_measurement_theta_max 26.125
_cell_measurement_theta_min 2.153
_cell_volume 4135.1(4)
_computing_cell_refinement 'Saint+ ver. 7.68A (Bruker AXS)'
_computing_data_collection 'APEX2 ver. 2014.9 (Bruker AXS)'
_computing_data_reduction 'Saint+ ver. 7.68A (Bruker AXS)'
_computing_molecular_graphics 'XP ver. 5.1 (Bruker AXS, 1998)'
_computing_publication_material 'SHELXL-2014/6 (Sheldrick, 2014)'
_computing_structure_refinement 'SHELXL-2014/6 (Sheldrick, 2014)'
_computing_structure_solution 'SHELXL-2014/6 (Sheldrick, 2014)'
_diffrn_ambient_temperature 100(2)
_diffrn_measured_fraction_theta_full 1.000
_diffrn_measured_fraction_theta_max 0.999
_diffrn_measurement_device_type 'Bruker X8-APEX II'
_diffrn_radiation_monochromator helios
_diffrn_radiation_source 'rotating anode'
_diffrn_radiation_type MoK\a
_diffrn_radiation_wavelength 0.71073
_diffrn_reflns_av_R_equivalents 0.0329
_diffrn_reflns_av_unetI/netI 0.0228
_diffrn_reflns_laue_measured_fraction_full 1.000
_diffrn_reflns_laue_measured_fraction_max 0.999
_diffrn_reflns_limit_h_max 27
_diffrn_reflns_limit_h_min -27
_diffrn_reflns_limit_k_max 17
_diffrn_reflns_limit_k_min -17
_diffrn_reflns_limit_l_max 19
_diffrn_reflns_limit_l_min -18
_diffrn_reflns_number 25636
_diffrn_reflns_point_group_measured_fraction_full 1.000
_diffrn_reflns_point_group_measured_fraction_max 0.999
_diffrn_reflns_theta_full 26.000
_diffrn_reflns_theta_max 26.143
_diffrn_reflns_theta_min 1.793
_exptl_absorpt_coefficient_mu 0.682
_exptl_absorpt_correction_T_max 0.7453
_exptl_absorpt_correction_T_min 0.6560
_exptl_absorpt_correction_type analytical
_exptl_absorpt_process_details 'Sadabs 2014/4 (Bruker 2014)'
_exptl_crystal_colour purple
_exptl_crystal_density_diffrn 1.422
_exptl_crystal_density_method 'not measured'
_exptl_crystal_description block
_exptl_crystal_F_000 1824
_exptl_crystal_size_max 0.43
_exptl_crystal_size_mid 0.17
_exptl_crystal_size_min 0.07
_refine_diff_density_max 0.671
_refine_diff_density_min -0.279
_refine_diff_density_rms 0.063
_refine_ls_extinction_method none
_refine_ls_goodness_of_fit_ref 1.060
_refine_ls_hydrogen_treatment constr
_refine_ls_matrix_type full
_refine_ls_number_parameters 267
_refine_ls_number_reflns 4112
_refine_ls_number_restraints 0
_refine_ls_restrained_S_all 1.060
_refine_ls_R_factor_all 0.0272
_refine_ls_R_factor_gt 0.0242
_refine_ls_shift/su_max 0.002
_refine_ls_shift/su_mean 0.000
_refine_ls_structure_factor_coef Fsqd
_refine_ls_weighting_details 'w=1/[\s^2^(Fo^2^)+(0.0332P)^2^+4.5536P] where P=(Fo^2^+2Fc^2^)/3'
_refine_ls_weighting_scheme calc
_refine_ls_wR_factor_gt 0.0613
_refine_ls_wR_factor_ref 0.0631
_reflns_Friedel_coverage 0.000
_reflns_number_gt 3798
_reflns_number_total 4112
_reflns_threshold_expression 'I > 2\s(I)'
_cod_data_source_file jo5b02259_si_001.cif
_cod_data_source_block In-10d
_cod_depositor_comments 'Adding full bibliography for 4031738--4031739.cif.'
_cod_database_code 4031739
_shelx_space_group_comment
;
The symmetry employed for this shelxl refinement is uniquely defined
by the following loop, which should always be used as a source of
symmetry information in preference to the above space-group names.
They are only intended as comments.
;
_shelxl_version_number 2014/6

loop_
_space_group_symop_operation_xyz
'x, y, z'
'-x, y, -z+1/2'
'x+1/2, y+1/2, z'
'-x+1/2, y+1/2, -z+1/2'
'-x, -y, -z'
'x, -y, z-1/2'
'-x+1/2, -y+1/2, -z'
'x+1/2, -y+1/2, z-1/2'

loop_
_atom_site_label
_atom_site_type_symbol
_atom_site_fract_x
_atom_site_fract_y
_atom_site_fract_z
_atom_site_U_iso_or_equiv
_atom_site_adp_type
_atom_site_occupancy
_atom_site_site_symmetry_order
_atom_site_calc_flag
_atom_site_refinement_flags_posn
_atom_site_refinement_flags_adp
_atom_site_refinement_flags_occupancy
In In 0.5000 0.57539(2) 0.2500 0.01541(7) Uani 1 2 d S T P
Cl1 Cl 0.5000 0.40689(5) 0.2500 0.02727(16) Uani 1 2 d S T P
O1 O 0.33383(7) 0.84609(10) 0.24896(10) 0.0251(3) Uani 1 1 d . . .
N1 N 0.60789(8) 0.61572(11) 0.34326(11) 0.0189(3) Uani 1 1 d . . .
C1 C 0.65594(10) 0.63975(13) 0.31526(14) 0.0201(4) Uani 1 1 d . . .
N2 N 0.48580(8) 0.61330(11) 0.37327(11) 0.0172(3) Uani 1 1 d . . .
C2 C 0.72326(10) 0.65350(15) 0.40418(15) 0.0265(4) Uani 1 1 d . . .
H2 H 0.7658 0.6705 0.4063 0.032 Uiso 1 1 calc R U .
C3 C 0.71561(10) 0.63793(15) 0.48451(15) 0.0256(4) Uani 1 1 d . . .
H3 H 0.7519 0.6407 0.5535 0.031 Uiso 1 1 calc R U .
C4 C 0.64273(10) 0.61639(13) 0.44662(14) 0.0209(4) Uani 1 1 d . . .
C5 C 0.61094(10) 0.60901(13) 0.50469(14) 0.0212(4) Uani 1 1 d . . .
H5 H 0.6421 0.6018 0.5753 0.025 Uiso 1 1 calc R U .
C6 C 0.53914(10) 0.61091(13) 0.47209(14) 0.0193(4) Uani 1 1 d . . .
C7 C 0.50965(11) 0.62521(13) 0.53506(14) 0.0226(4) Uani 1 1 d . . .
H7 H 0.5347 0.6241 0.6068 0.027 Uiso 1 1 calc R U .
C8 C 0.43995(11) 0.64045(13) 0.47440(14) 0.0219(4) Uani 1 1 d . . .
H8 H 0.4070 0.6535 0.4955 0.026 Uiso 1 1 calc R U .
C9 C 0.42430(10) 0.63340(13) 0.37161(14) 0.0188(4) Uani 1 1 d . . .
C10 C 0.35916(10) 0.65135(13) 0.28456(14) 0.0202(4) Uani 1 1 d . . .
C11 C 0.30277(10) 0.69968(14) 0.29627(14) 0.0206(4) Uani 1 1 d . . .
C12 C 0.25874(10) 0.65306(14) 0.32178(14) 0.0214(4) Uani 1 1 d . . .
H12 H 0.2649 0.5873 0.3344 0.026 Uiso 1 1 calc R U .
C13 C 0.20552(10) 0.69931(13) 0.32967(14) 0.0204(4) Uani 1 1 d . . .
C15 C 0.24181(10) 0.84391(14) 0.28678(15) 0.0237(4) Uani 1 1 d . . .
H15 H 0.2363 0.9099 0.2754 0.028 Uiso 1 1 calc R U .
C16 C 0.29373(10) 0.79632(14) 0.27920(14) 0.0216(4) Uani 1 1 d . . .
C17 C 0.15470(10) 0.64529(14) 0.35156(15) 0.0239(4) Uani 1 1 d . . .
C18 C 0.18904(12) 0.55655(15) 0.41239(18) 0.0320(5) Uani 1 1 d . . .
H18A H 0.1569 0.5264 0.4305 0.048 Uiso 1 1 calc R U .
H18B H 0.2333 0.5731 0.4740 0.048 Uiso 1 1 calc R U .
H18C H 0.1991 0.5130 0.3719 0.048 Uiso 1 1 calc R U .
C19 C 0.08987(12) 0.61891(18) 0.24960(18) 0.0364(5) Uani 1 1 d . . .
H19A H 0.0653 0.6763 0.2134 0.055 Uiso 1 1 calc R U .
H19B H 0.0578 0.5799 0.2610 0.055 Uiso 1 1 calc R U .
H19C H 0.1051 0.5836 0.2092 0.055 Uiso 1 1 calc R U .
C20 C 0.13060(11) 0.70519(15) 0.41112(16) 0.0289(5) Uani 1 1 d . . .
H20A H 0.1047 0.7603 0.3709 0.043 Uiso 1 1 calc R U .
H20B H 0.1720 0.7260 0.4744 0.043 Uiso 1 1 calc R U .
H20C H 0.0997 0.6677 0.4262 0.043 Uiso 1 1 calc R U .
C21 C 0.40478(10) 0.86377(14) 0.32802(15) 0.0233(4) Uani 1 1 d . . .
H21A H 0.4191 0.8158 0.3817 0.028 Uiso 1 1 calc R U .
H21B H 0.4075 0.9264 0.3581 0.028 Uiso 1 1 calc R U .
C22 C 0.45428(10) 0.86082(13) 0.28759(14) 0.0206(4) Uani 1 1 d . . .
C23 C 0.42857(10) 0.85930(13) 0.18439(14) 0.0217(4) Uani 1 1 d . . .
H23 H 0.3790 0.8565 0.1391 0.026 Uiso 1 1 calc R U .
C24 C 0.52663(10) 0.86174(13) 0.35448(14) 0.0220(4) Uani 1 1 d . . .
C25 C 0.55665(11) 0.86642(16) 0.46665(15) 0.0280(4) Uani 1 1 d . . .
H25A H 0.5392 0.9231 0.4832 0.042 Uiso 1 1 calc R U .
H25B H 0.6084 0.8686 0.5012 0.042 Uiso 1 1 calc R U .
H25C H 0.5420 0.8106 0.4888 0.042 Uiso 1 1 calc R U .
C14 C 0.19787(10) 0.79562(14) 0.31094(14) 0.0225(4) Uani 1 1 d . . .
H14 H 0.1618 0.8288 0.3148 0.027 Uiso 1 1 calc R U .

loop_
_atom_site_aniso_label
_atom_site_aniso_U_11
_atom_site_aniso_U_22
_atom_site_aniso_U_33
_atom_site_aniso_U_23
_atom_site_aniso_U_13
_atom_site_aniso_U_12
In 0.01866(10) 0.01759(10) 0.01299(10) 0.000 0.01025(8) 0.000
Cl1 0.0477(4) 0.0195(3) 0.0259(3) 0.000 0.0269(3) 0.000
O1 0.0198(7) 0.0330(8) 0.0237(7) 0.0028(6) 0.0120(6) -0.0019(6)
N1 0.0185(8) 0.0237(8) 0.0160(7) 0.0026(6) 0.0099(7) 0.0015(6)
C1 0.0190(9) 0.0227(9) 0.0205(9) 0.0032(7) 0.0114(8) 0.0034(7)
N2 0.0210(8) 0.0183(7) 0.0159(7) -0.0010(6) 0.0120(7) -0.0008(6)
C2 0.0187(10) 0.0326(11) 0.0271(10) 0.0064(8) 0.0108(9) 0.0025(8)
C3 0.0205(10) 0.0326(11) 0.0192(9) 0.0043(8) 0.0070(8) 0.0031(8)
C4 0.0220(10) 0.0216(9) 0.0169(9) 0.0042(7) 0.0083(8) 0.0029(7)
C5 0.0256(10) 0.0219(9) 0.0143(9) 0.0032(7) 0.0087(8) 0.0022(8)
C6 0.0269(10) 0.0166(8) 0.0166(9) 0.0011(7) 0.0127(8) -0.0003(7)
C7 0.0318(11) 0.0237(10) 0.0164(9) 0.0003(7) 0.0153(9) -0.0009(8)
C8 0.0302(11) 0.0218(9) 0.0229(10) -0.0013(8) 0.0202(9) -0.0003(8)
C9 0.0238(10) 0.0182(9) 0.0204(9) -0.0012(7) 0.0158(8) -0.0011(7)
C10 0.0211(9) 0.0224(9) 0.0225(9) -0.0035(7) 0.0150(8) -0.0027(7)
C11 0.0180(9) 0.0286(10) 0.0165(9) -0.0027(7) 0.0098(8) 0.0006(7)
C12 0.0218(10) 0.0224(10) 0.0216(9) -0.0027(7) 0.0123(8) -0.0007(7)
C13 0.0167(9) 0.0277(10) 0.0169(9) -0.0032(7) 0.0086(8) -0.0011(7)
C15 0.0250(10) 0.0235(10) 0.0227(10) 0.0001(8) 0.0124(9) 0.0022(8)
C16 0.0191(9) 0.0284(10) 0.0178(9) -0.0003(8) 0.0098(8) -0.0029(8)
C17 0.0210(10) 0.0270(10) 0.0278(10) -0.0028(8) 0.0155(9) -0.0013(8)
C18 0.0336(12) 0.0276(11) 0.0459(13) 0.0045(10) 0.0283(11) 0.0007(9)
C19 0.0266(12) 0.0483(14) 0.0355(12) -0.0106(11) 0.0166(10) -0.0118(10)
C20 0.0310(11) 0.0342(11) 0.0325(11) -0.0004(9) 0.0242(10) 0.0013(9)
C21 0.0216(10) 0.0261(10) 0.0219(9) -0.0014(8) 0.0109(8) -0.0006(8)
C22 0.0220(10) 0.0177(9) 0.0237(9) -0.0006(7) 0.0129(8) 0.0004(7)
C23 0.0172(9) 0.0222(9) 0.0227(9) -0.0007(8) 0.0080(8) 0.0002(7)
C24 0.0249(10) 0.0194(9) 0.0208(9) 0.0005(7) 0.0110(8) -0.0003(8)
C25 0.0241(10) 0.0380(12) 0.0201(10) -0.0005(9) 0.0099(9) -0.0012(9)
C14 0.0193(9) 0.0262(10) 0.0231(9) -0.0022(8) 0.0117(8) 0.0034(8)

loop_
_atom_type_symbol
_atom_type_description
_atom_type_scat_dispersion_real
_atom_type_scat_dispersion_imag
_atom_type_scat_source
C C 0.0033 0.0016 'International Tables Vol C Tables 4.2.6.8 and 6.1.1.4'
H H 0.0000 0.0000 'International Tables Vol C Tables 4.2.6.8 and 6.1.1.4'
N N 0.0061 0.0033 'International Tables Vol C Tables 4.2.6.8 and 6.1.1.4'
O O 0.0106 0.0060 'International Tables Vol C Tables 4.2.6.8 and 6.1.1.4'
Cl Cl 0.1484 0.1585 'International Tables Vol C Tables 4.2.6.8 and 6.1.1.4'
In In -0.7276 1.3100 'International Tables Vol C Tables 4.2.6.8 and 6.1.1.4'

loop_
_geom_angle_atom_site_label_1
_geom_angle_atom_site_label_2
_geom_angle_atom_site_label_3
_geom_angle
_geom_angle_site_symmetry_1
_geom_angle_site_symmetry_3
N1 In N1 148.83(8) . 2_655
N1 In N2 85.09(6) . 2_655
N1 In N2 87.16(6) 2_655 2_655
N1 In N2 87.16(6) . .
N1 In N2 85.09(6) 2_655 .
N2 In N2 150.88(8) 2_655 .
N1 In Cl1 105.59(4) . .
N1 In Cl1 105.59(4) 2_655 .
N2 In Cl1 104.56(4) 2_655 .
N2 In Cl1 104.56(4) . .
C16 O1 C21 114.21(14) . .
C4 N1 C1 107.36(16) . .
C4 N1 In 123.78(13) . .
C1 N1 In 128.77(12) . .
N1 C1 C10 125.54(17) . 2_655
N1 C1 C2 108.75(16) . .
C10 C1 C2 125.69(18) 2_655 .
C6 N2 C9 107.77(15) . .
C6 N2 In 123.29(12) . .
C9 N2 In 128.59(12) . .
C3 C2 C1 107.68(18) . .
C3 C2 H2 126.2 . .
C1 C2 H2 126.2 . .
C2 C3 C4 107.35(18) . .
C2 C3 H3 126.3 . .
C4 C3 H3 126.3 . .
N1 C4 C5 125.36(18) . .
N1 C4 C3 108.81(17) . .
C5 C4 C3 125.39(18) . .
C4 C5 C6 128.01(18) . .
C4 C5 H5 116.0 . .
C6 C5 H5 116.0 . .
N2 C6 C5 125.01(17) . .
N2 C6 C7 108.79(16) . .
C5 C6 C7 125.56(17) . .
C8 C7 C6 107.61(17) . .
C8 C7 H7 126.2 . .
C6 C7 H7 126.2 . .
C7 C8 C9 107.52(17) . .
C7 C8 H8 126.2 . .
C9 C8 H8 126.2 . .
N2 C9 C10 125.14(17) . .
N2 C9 C8 108.22(16) . .
C10 C9 C8 126.45(17) . .
C9 C10 C1 125.56(17) . 2_655
C9 C10 C11 118.18(16) . .
C1 C10 C11 115.69(17) 2_655 .
C12 C11 C16 118.13(17) . .
C12 C11 C10 123.57(17) . .
C16 C11 C10 118.28(17) . .
C11 C12 C13 122.42(18) . .
C11 C12 H12 118.8 . .
C13 C12 H12 118.8 . .
C14 C13 C12 117.51(17) . .
C14 C13 C17 120.99(17) . .
C12 C13 C17 121.39(17) . .
C14 C15 C16 120.07(18) . .
C14 C15 H15 120.0 . .
C16 C15 H15 120.0 . .
C15 C16 O1 118.30(17) . .
C15 C16 C11 120.73(18) . .
O1 C16 C11 120.88(17) . .
C18 C17 C13 111.24(16) . .
C18 C17 C20 107.88(17) . .
C13 C17 C20 111.61(16) . .
C18 C17 C19 109.76(18) . .
C13 C17 C19 107.45(16) . .
C20 C17 C19 108.88(17) . .
C17 C18 H18A 109.5 . .
C17 C18 H18B 109.5 . .
H18A C18 H18B 109.5 . .
C17 C18 H18C 109.5 . .
H18A C18 H18C 109.5 . .
H18B C18 H18C 109.5 . .
C17 C19 H19A 109.5 . .
C17 C19 H19B 109.5 . .
H19A C19 H19B 109.5 . .
C17 C19 H19C 109.5 . .
H19A C19 H19C 109.5 . .
H19B C19 H19C 109.5 . .
C17 C20 H20A 109.5 . .
C17 C20 H20B 109.5 . .
H20A C20 H20B 109.5 . .
C17 C20 H20C 109.5 . .
H20A C20 H20C 109.5 . .
H20B C20 H20C 109.5 . .
O1 C21 C22 110.43(15) . .
O1 C21 H21A 109.6 . .
C22 C21 H21A 109.6 . .
O1 C21 H21B 109.6 . .
C22 C21 H21B 109.6 . .
H21A C21 H21B 108.1 . .
C24 C22 C23 119.61(18) . .
C24 C22 C21 119.41(17) . .
C23 C22 C21 120.96(17) . .
C22 C23 C24 121.81(18) . 2_655
C22 C23 H23 119.1 . .
C24 C23 H23 119.1 2_655 .
C22 C24 C23 118.51(17) . 2_655
C22 C24 C25 121.31(18) . .
C23 C24 C25 120.18(18) 2_655 .
C24 C25 H25A 109.5 . .
C24 C25 H25B 109.5 . .
H25A C25 H25B 109.5 . .
C24 C25 H25C 109.5 . .
H25A C25 H25C 109.5 . .
H25B C25 H25C 109.5 . .
C15 C14 C13 121.12(18) . .
C15 C14 H14 119.4 . .
C13 C14 H14 119.4 . .

loop_
_geom_bond_atom_site_label_1
_geom_bond_atom_site_label_2
_geom_bond_distance
_geom_bond_site_symmetry_2
In N1 2.1322(16) .
In N1 2.1322(15) 2_655
In N2 2.1420(15) 2_655
In N2 2.1420(14) .
In Cl1 2.3934(7) .
O1 C16 1.383(2) .
O1 C21 1.429(2) .
N1 C4 1.369(2) .
N1 C1 1.372(2) .
C1 C10 1.406(3) 2_655
C1 C2 1.428(3) .
N2 C6 1.368(2) .
N2 C9 1.370(2) .
C2 C3 1.348(3) .
C2 H2 0.9500 .
C3 C4 1.432(3) .
C3 H3 0.9500 .
C4 C5 1.391(3) .
C5 C6 1.392(3) .
C5 H5 0.9500 .
C6 C7 1.428(3) .
C7 C8 1.345(3) .
C7 H7 0.9500 .
C8 C9 1.441(2) .
C8 H8 0.9500 .
C9 C10 1.399(3) .
C10 C1 1.406(3) 2_655
C10 C11 1.506(3) .
C11 C12 1.385(3) .
C11 C16 1.393(3) .
C12 C13 1.400(3) .
C12 H12 0.9500 .
C13 C14 1.390(3) .
C13 C17 1.528(3) .
C15 C14 1.381(3) .
C15 C16 1.382(3) .
C15 H15 0.9500 .
C17 C18 1.522(3) .
C17 C20 1.529(3) .
C17 C19 1.535(3) .
C18 H18A 0.9800 .
C18 H18B 0.9800 .
C18 H18C 0.9800 .
C19 H19A 0.9800 .
C19 H19B 0.9800 .
C19 H19C 0.9800 .
C20 H20A 0.9800 .
C20 H20B 0.9800 .
C20 H20C 0.9800 .
C21 C22 1.504(3) .
C21 H21A 0.9900 .
C21 H21B 0.9900 .
C22 C24 1.386(3) .
C22 C23 1.388(3) .
C23 C24 1.389(3) 2_655
C23 H23 0.9500 .
C24 C23 1.389(3) 2_655
C24 C25 1.503(3) .
C25 H25A 0.9800 .
C25 H25B 0.9800 .
C25 H25C 0.9800 .
C14 H14 0.9500 .
